data_4126429
loop_
_publ_author_name
'Tang, Yongxing'
'Kumar, Dheeraj'
'Shreeve, Jean'ne M.'

_publ_section_title
;
 Balancing Excellent Performance and High Thermal Stability in a
 Dinitropyrazole Fused 1,2,3,4-Tetrazine.
;
_journal_name_full 'Journal of the American Chemical Society'
_journal_paper_doi 10.1021/jacs.7b08789
_journal_year 2017
_chemical_absolute_configuration unk
_chemical_formula_moiety 'C6 N10 O8'
_chemical_formula_sum 'C6 N10 O8'
_chemical_formula_weight 340.16
_space_group_crystal_system orthorhombic
_space_group_IT_number 29
_space_group_name_Hall 'P 2c -2ac'
_space_group_name_H-M_alt 'P c a 21'
_symmetry_space_group_name_Hall 'P 2c -2ac'
_symmetry_space_group_name_H-M 'P c a 21'
_atom_sites_solution_primary dual
_audit_creation_date 2017-08-14
_audit_creation_method
;
Olex2 1.2-alpha
(compiled 2017.08.10 svn.r3458 for OlexSys, GUI svn.r5375)
;
_cell_angle_alpha 90
_cell_angle_beta 90
_cell_angle_gamma 90
_cell_formula_units_Z 4
_cell_length_a 7.8872(12)
_cell_length_b 11.9464(19)
_cell_length_c 11.9276(19)
_cell_measurement_reflns_used 9967
_cell_measurement_temperature 173(2)
_cell_measurement_theta_max 25.29
_cell_measurement_theta_min 3.09
_cell_volume 1123.9(3)
_computing_cell_refinement 'SAINT v8.34A (Bruker, 2013)'
_computing_data_collection 'COSMO (BRUKER, V1.61, 2009)'
_computing_data_reduction 'SAINT v8.34A (Bruker, 2013)'
_computing_molecular_graphics 'Olex2 (Dolomanov et al., 2009)'
_computing_publication_material 'Olex2 (Dolomanov et al., 2009)'
_computing_structure_refinement 'XL (Sheldrick, 2008)'
_computing_structure_solution 'ShelXT (Sheldrick, 2015)'
_diffrn_ambient_temperature 173(2)
_diffrn_detector_area_resol_mean 8.36
_diffrn_measured_fraction_theta_full 1.000
_diffrn_measured_fraction_theta_max 0.999
_diffrn_measurement_device_type 'Bruker APEX-II CCD'
_diffrn_measurement_method \w
_diffrn_radiation_monochromator graphite
_diffrn_radiation_type MoK\a
_diffrn_radiation_wavelength 0.71073
_diffrn_reflns_av_R_equivalents 0.0257
_diffrn_reflns_av_unetI/netI 0.0141
_diffrn_reflns_Laue_measured_fraction_full 1.000
_diffrn_reflns_Laue_measured_fraction_max 0.999
_diffrn_reflns_limit_h_max 9
_diffrn_reflns_limit_h_min -9
_diffrn_reflns_limit_k_max 14
_diffrn_reflns_limit_k_min -14
_diffrn_reflns_limit_l_max 14
_diffrn_reflns_limit_l_min -14
_diffrn_reflns_number 16914
_diffrn_reflns_point_group_measured_fraction_full 1.000
_diffrn_reflns_point_group_measured_fraction_max 0.996
_diffrn_reflns_theta_full 25.242
_diffrn_reflns_theta_max 25.399
_diffrn_reflns_theta_min 1.705
_diffrn_source 'sealed tube'
_diffrn_standards_number 0
_exptl_absorpt_coefficient_mu 0.187
_exptl_absorpt_correction_T_max 0.7452
_exptl_absorpt_correction_T_min 0.6734
_exptl_absorpt_correction_type multi-scan
_exptl_absorpt_process_details
'SADABS-2014/5 (Bruker,2014/5) was used for absorption correction. wR2(int) was 0.0839 before and 0.0448 after correction. The Ratio of minimum to maximum transmission is 0.9037. The \l/2 correction factor is 0.00150.'
_exptl_crystal_colour colourless
_exptl_crystal_colour_primary colourless
_exptl_crystal_density_diffrn 2.010
_exptl_crystal_description block
_exptl_crystal_F_000 680
_exptl_crystal_recrystallization_method 'used as received'
_exptl_crystal_size_max 0.62
_exptl_crystal_size_mid 0.336
_exptl_crystal_size_min 0.17
_refine_diff_density_max 0.269
_refine_diff_density_min -0.161
_refine_diff_density_rms 0.049
_refine_ls_abs_structure_details
;
 Flack x determined using 899 quotients [(I+)-(I-)]/[(I+)+(I-)]
 (Parsons, Flack and Wagner, Acta Cryst. B69 (2013) 249-259).
;
_refine_ls_abs_structure_Flack 0.2(4)
_refine_ls_extinction_method none
_refine_ls_goodness_of_fit_ref 1.058
_refine_ls_hydrogen_treatment undef
_refine_ls_matrix_type full
_refine_ls_number_parameters 217
_refine_ls_number_reflns 2073
_refine_ls_number_restraints 1
_refine_ls_restrained_S_all 1.058
_refine_ls_R_factor_all 0.0368
_refine_ls_R_factor_gt 0.0348
_refine_ls_shift/su_max 0.000
_refine_ls_shift/su_mean 0.000
_refine_ls_structure_factor_coef Fsqd
_refine_ls_weighting_details 'w=1/[\s^2^(Fo^2^)+(0.0607P)^2^+0.3169P] where P=(Fo^2^+2Fc^2^)/3'
_refine_ls_weighting_scheme calc
_refine_ls_wR_factor_gt 0.0903
_refine_ls_wR_factor_ref 0.0923
_reflns_Friedel_coverage 0.890
_reflns_Friedel_fraction_full 1.000
_reflns_Friedel_fraction_max 0.993
_reflns_number_gt 1975
_reflns_number_total 2073
_reflns_threshold_expression 'I > 2\s(I)'
_cod_data_source_file ja7b08789_si_003.cif
_cod_data_source_block js817a
_cod_database_code 4126429
_shelxl_version_number 2014/6
_shelx_space_group_comment
;
The symmetry employed for this shelxl refinement is uniquely defined
by the following loop, which should always be used as a source of
symmetry information in preference to the above space-group names.
They are only intended as comments.
;
_shelx_estimated_absorpt_t_max 0.969
_shelx_estimated_absorpt_t_min 0.893
_olex2_refinement_description
;
;
_contact_crystallographer_email staples@chemistry.msu.com
_contact_crystallographer_name 'Richard Staples'
_olex2_diffrn_ambient_temperature_device 'Oxford Cryosystems'
_olex2_exptl_crystal_mounting_method 'The crystal was mounted on a nylon loop with paratone oil'
_olex2_submission_original_sample_id TANG-96
_olex2_submission_special_instructions 'No special instructions were received'

loop_
_space_group_symop_operation_xyz
'x, y, z'
'-x, -y, z+1/2'
'x+1/2, -y, z'
'-x+1/2, y, z+1/2'

loop_
_atom_site_label
_atom_site_type_symbol
_atom_site_fract_x
_atom_site_fract_y
_atom_site_fract_z
_atom_site_U_iso_or_equiv
_atom_site_adp_type
_atom_site_occupancy
_atom_site_site_symmetry_order
_atom_site_calc_flag
O1 O 0.7255(4) 0.8799(3) 0.1281(3) 0.0532(8) Uani 1 1 d
O2 O 0.5185(4) 0.9802(2) 0.1938(2) 0.0497(7) Uani 1 1 d
O3 O 0.2323(4) 0.8756(3) 0.3318(3) 0.0586(9) Uani 1 1 d
O4 O 0.3614(5) 0.9955(2) 0.4359(3) 0.0572(9) Uani 1 1 d
O5 O 0.2112(4) 0.8187(2) 0.5665(3) 0.0522(8) Uani 1 1 d
O6 O 0.1053(3) 0.6942(2) 0.6789(2) 0.0418(6) Uani 1 1 d
O7 O 0.2765(4) 0.6287(3) 0.8723(3) 0.0465(7) Uani 1 1 d
O8 O 0.4242(4) 0.4768(2) 0.8541(2) 0.0466(7) Uani 1 1 d
N1 N 0.7604(4) 0.7779(2) 0.3239(3) 0.0337(6) Uani 1 1 d
N2 N 0.7202(3) 0.7306(2) 0.4210(2) 0.0302(6) Uani 1 1 d
N3 N 0.8347(4) 0.6577(3) 0.4664(3) 0.0343(7) Uani 1 1 d
N4 N 0.7979(4) 0.6076(3) 0.5553(3) 0.0347(7) Uani 1 1 d
N5 N 0.6419(4) 0.6300(2) 0.6014(2) 0.0315(7) Uani 1 1 d
N6 N 0.6020(4) 0.5733(2) 0.6944(3) 0.0319(6) Uani 1 1 d
N7 N 0.6256(4) 0.9073(3) 0.2002(3) 0.0346(7) Uani 1 1 d
N8 N 0.3523(4) 0.9072(3) 0.3867(3) 0.0406(7) Uani 1 1 d
N9 N 0.2239(4) 0.7371(3) 0.6279(3) 0.0346(7) Uani 1 1 d
N10 N 0.3742(3) 0.5678(3) 0.8232(3) 0.0328(6) Uani 1 1 d
C1 C 0.6288(5) 0.8429(3) 0.3041(3) 0.0326(8) Uani 1 1 d
C2 C 0.5035(4) 0.8379(3) 0.3869(3) 0.0307(7) Uani 1 1 d
C3 C 0.5620(4) 0.7615(3) 0.4634(3) 0.0290(7) Uani 1 1 d
C4 C 0.5186(4) 0.7021(3) 0.5643(3) 0.0292(7) Uani 1 1 d
C5 C 0.3882(4) 0.6878(3) 0.6394(3) 0.0309(8) Uani 1 1 d
C6 C 0.4477(4) 0.6090(3) 0.7175(3) 0.0319(8) Uani 1 1 d

loop_
_atom_site_aniso_label
_atom_site_aniso_U_11
_atom_site_aniso_U_22
_atom_site_aniso_U_33
_atom_site_aniso_U_23
_atom_site_aniso_U_13
_atom_site_aniso_U_12
O1 0.0507(18) 0.0684(19) 0.0407(16) 0.0072(15) 0.0130(14) 0.0087(15)
O2 0.0620(18) 0.0480(15) 0.0392(15) 0.0049(13) 0.0005(14) 0.0117(14)
O3 0.0431(17) 0.078(2) 0.0543(18) -0.0043(17) -0.0129(15) 0.0223(16)
O4 0.079(2) 0.0438(16) 0.0482(18) -0.0030(14) 0.0062(16) 0.0225(15)
O5 0.0494(17) 0.0584(18) 0.0487(16) 0.0210(16) 0.0104(14) 0.0215(13)
O6 0.0277(13) 0.0536(15) 0.0441(15) -0.0016(13) 0.0003(11) 0.0007(12)
O7 0.0404(16) 0.0590(16) 0.0400(14) 0.0004(13) 0.0058(12) 0.0052(13)
O8 0.0427(15) 0.0431(14) 0.0540(17) 0.0144(13) -0.0024(12) -0.0024(12)
N1 0.0306(14) 0.0356(14) 0.0348(15) -0.0023(14) 0.0013(12) -0.0032(12)
N2 0.0274(15) 0.0331(13) 0.0300(15) -0.0036(13) -0.0028(11) 0.0044(11)
N3 0.0258(14) 0.0418(16) 0.0353(16) -0.0021(14) -0.0054(12) 0.0020(12)
N4 0.0270(14) 0.0410(16) 0.0360(18) -0.0007(14) -0.0041(12) 0.0052(12)
N5 0.0226(14) 0.0394(16) 0.0326(15) -0.0026(13) -0.0038(11) 0.0015(11)
N6 0.0272(13) 0.0346(14) 0.0338(16) 0.0028(13) -0.0049(13) -0.0002(12)
N7 0.0376(16) 0.0359(15) 0.0303(15) 0.0005(13) -0.0012(13) -0.0040(12)
N8 0.0465(18) 0.0434(17) 0.0320(16) -0.0004(15) -0.0005(15) 0.0163(14)
N9 0.0316(16) 0.0413(16) 0.0309(15) -0.0025(14) -0.0040(13) 0.0062(13)
N10 0.0256(13) 0.0394(16) 0.0335(15) 0.0031(14) -0.0039(12) -0.0045(12)
C1 0.0373(19) 0.0330(17) 0.0274(18) -0.0032(13) -0.0038(14) -0.0052(15)
C2 0.0339(18) 0.0339(16) 0.0244(17) -0.0026(14) -0.0027(14) 0.0027(13)
C3 0.0288(15) 0.0319(16) 0.0263(16) -0.0059(14) -0.0051(14) 0.0004(13)
C4 0.0300(16) 0.0280(16) 0.0295(16) -0.0034(14) -0.0061(14) 0.0021(12)
C5 0.0290(17) 0.0323(18) 0.0314(18) -0.0030(14) -0.0046(14) 0.0002(14)
C6 0.0313(17) 0.0333(17) 0.0311(19) 0.0011(14) -0.0045(14) -0.0038(14)

loop_
_atom_type_symbol
_atom_type_description
_atom_type_scat_dispersion_real
_atom_type_scat_dispersion_imag
_atom_type_scat_source
C C 0.0033 0.0016 'International Tables Vol C Tables 4.2.6.8 and 6.1.1.4'
N N 0.0061 0.0033 'International Tables Vol C Tables 4.2.6.8 and 6.1.1.4'
O O 0.0106 0.0060 'International Tables Vol C Tables 4.2.6.8 and 6.1.1.4'

loop_
_geom_angle_atom_site_label_1
_geom_angle_atom_site_label_2
_geom_angle_atom_site_label_3
_geom_angle
C1 N1 N2 102.6(3)
N1 N2 N3 117.3(3)
N1 N2 C3 114.7(3)
N3 N2 C3 128.0(3)
N4 N3 N2 119.1(3)
N3 N4 N5 117.0(3)
N6 N5 N4 116.4(3)
N6 N5 C4 114.7(3)
C4 N5 N4 128.9(3)
C6 N6 N5 103.1(3)
O1 N7 O2 126.9(3)
O1 N7 C1 116.7(3)
O2 N7 C1 116.3(3)
O3 N8 C2 117.7(3)
O4 N8 O3 125.5(3)
O4 N8 C2 116.6(3)
O5 N9 O6 124.5(3)
O5 N9 C5 117.4(3)
O6 N9 C5 118.1(3)
O7 N10 O8 126.7(3)
O7 N10 C6 117.6(3)
O8 N10 C6 115.6(3)
N1 C1 N7 118.5(3)
N1 C1 C2 113.9(3)
C2 C1 N7 127.6(3)
C1 C2 N8 123.7(3)
C3 C2 N8 131.1(3)
C3 C2 C1 105.1(3)
N2 C3 C4 112.6(3)
C2 C3 N2 103.7(3)
C2 C3 C4 143.6(3)
N5 C4 C3 114.3(3)
N5 C4 C5 104.0(3)
C5 C4 C3 141.7(3)
C4 C5 N9 124.4(3)
C4 C5 C6 105.4(3)
C6 C5 N9 130.0(3)
N6 C6 N10 115.8(3)
N6 C6 C5 112.7(3)
C5 C6 N10 131.3(3)

loop_
_geom_bond_atom_site_label_1
_geom_bond_atom_site_label_2
_geom_bond_distance
O1 N7 1.211(4)
O2 N7 1.216(4)
O3 N8 1.211(5)
O4 N8 1.210(4)
O5 N9 1.224(4)
O6 N9 1.227(4)
O7 N10 1.211(4)
O8 N10 1.214(4)
N1 N2 1.327(4)
N1 C1 1.317(5)
N2 N3 1.367(4)
N2 C3 1.395(4)
N3 N4 1.252(5)
N4 N5 1.374(4)
N5 N6 1.337(4)
N5 C4 1.372(4)
N6 C6 1.319(4)
N7 C1 1.459(5)
N8 C2 1.452(5)
N9 C5 1.430(4)
N10 C6 1.472(5)
C1 C2 1.398(5)
C2 C3 1.370(5)
C3 C4 1.439(5)
C4 C5 1.375(5)
C5 C6 1.405(5)
